data_4344955
loop_
_publ_author_name
'Stoumpos, Constantinos C.'
'Mao, Lingling'
'Malliakas, Christos D.'
'Kanatzidis, Mercouri G.'

_publ_section_title
;
 Structure-Band Gap Relationships in Hexagonal Polytypes and
 Low-Dimensional Structures of Hybrid Tin Iodide Perovskites.
;
_journal_issue 1
_journal_name_full 'Inorganic chemistry'
_journal_page_first 56
_journal_page_last 73
_journal_paper_doi 10.1021/acs.inorgchem.6b02764
_journal_volume 56
_journal_year 2017
_chemical_formula_moiety (CH3CH2NH3)SnI3
_chemical_formula_sum 'C2 H8 I3 N Sn'
_chemical_formula_weight 545.5
_chemical_name_common 'Ethylammonium Tin Iodide'
_chemical_name_systematic ' ?'
_space_group_IT_number 29
_symmetry_cell_setting orthorhombic
_symmetry_Int_Tables_number 29
_symmetry_space_group_name_Hall 'P 2c -2ac'
_symmetry_space_group_name_H-M 'P c a 21'
_cell_angle_alpha 90
_cell_angle_beta 90
_cell_angle_gamma 90
_cell_formula_units_Z 24
_cell_length_a 30.7151(15)
_cell_length_b 8.7898(4)
_cell_length_c 23.0047(15)
_cell_measurement_reflns_used 22494
_cell_measurement_temperature 125
_cell_measurement_theta_max 24.73
_cell_measurement_theta_min 1.77
_cell_volume 6210.8(6)
_computing_cell_refinement 'STOE X-AREA'
_computing_data_collection 'STOE X-AREA'
_computing_data_reduction 'STOE X-RED'
_computing_structure_refinement Jana2006
_computing_structure_solution Superflip
_diffrn_ambient_temperature 125
_diffrn_detector 'image plate (34 cm diameter)'
_diffrn_detector_area_resol_mean 6.67
_diffrn_detector_type STOE
_diffrn_measured_fraction_theta_full 0.98
_diffrn_measured_fraction_theta_max 0.96
_diffrn_measurement_details ' 180 frames, detector distance = 100 mm'
_diffrn_measurement_device '2-circle goniometer'
_diffrn_measurement_device_type 'STOE IPDS 2'
_diffrn_measurement_method 'rotation method'
_diffrn_radiation_collimation '0.5 mm diameter, monocapillary'
_diffrn_radiation_monochromator 'plane graphite'
_diffrn_radiation_polarisn_norm 0
_diffrn_radiation_probe x-ray
_diffrn_radiation_type 'Mo K\a'
_diffrn_radiation_wavelength 0.71073
_diffrn_reflns_av_R_equivalents 0.1006
_diffrn_reflns_av_unetI/netI 0.1114
_diffrn_reflns_limit_h_max 41
_diffrn_reflns_limit_h_min -42
_diffrn_reflns_limit_k_max 11
_diffrn_reflns_limit_k_min -10
_diffrn_reflns_limit_l_max 31
_diffrn_reflns_limit_l_min -30
_diffrn_reflns_number 50096
_diffrn_reflns_theta_full 29.42
_diffrn_reflns_theta_max 25.42
_diffrn_reflns_theta_min 1.59
_diffrn_source 'sealed X-ray tube, 12 x 0.4 mm long-fine focus'
_diffrn_source_current 40
_diffrn_source_power 1.20
_diffrn_source_voltage 50
_exptl_absorpt_coefficient_mu 11.341
_exptl_absorpt_correction_T_max 0.5877
_exptl_absorpt_correction_T_min 0.3330
_exptl_absorpt_correction_type integration
_exptl_absorpt_process_details X-SHAPE'
_exptl_crystal_colour ' Deep Red'
_exptl_crystal_density_diffrn 3.5004
_exptl_crystal_description 'Hexagonal needle'
_exptl_crystal_F_000 5664
_exptl_crystal_size_max 0.0725
_exptl_crystal_size_mid 0.0599
_exptl_crystal_size_min 0.0335
_refine_diff_density_max 2.63
_refine_diff_density_min -2.82
_refine_ls_abs_structure_details '  6331 of Friedel pairs used in the refinement'
_refine_ls_extinction_method none
_refine_ls_goodness_of_fit_gt 1.46
_refine_ls_goodness_of_fit_ref 1.32
_refine_ls_hydrogen_treatment constr
_refine_ls_number_constraints 205
_refine_ls_number_parameters 278
_refine_ls_number_reflns 13206
_refine_ls_number_restraints 18
_refine_ls_R_factor_all 0.0958
_refine_ls_R_factor_gt 0.0704
_refine_ls_shift/su_max 0.0391
_refine_ls_shift/su_mean 0.0022
_refine_ls_structure_factor_coef Fsqd
_refine_ls_weighting_details w=1/(\s^2^(I)+0.0004I^2^)
_refine_ls_weighting_scheme sigma
_refine_ls_wR_factor_gt 0.1006
_refine_ls_wR_factor_ref 0.1055
_reflns_number_gt 9949
_reflns_number_total 13206
_reflns_threshold_expression I>2\s(I)
_cod_data_source_file ic6b02764_si_004.cif
_cod_data_source_block 2b.EASnI3-125K
_cod_depositor_comments
;
The following automatic conversions were performed:

'_diffrn_radiation_probe' value 'X-ray' changed to 'x-ray' according
to
/usr/data/users/saulius/crontab/automatic-downloads/rss-feeds/ACS/lib/dictionaries/cif_core.dic
dictionary named 'cif_core.dic' version 2.4.2 from 2011-04-26.

Automatic conversion script
Id: cif_fix_values 4268 2015-11-12 08:31:59Z antanas 

 Adding full bibliography for 4344944--4344956.cif.
;
_cod_original_formula_sum 'C2 H8 I3 N1 Sn1'
_cod_database_code 4344955

loop_
_space_group_symop_id
_space_group_symop_operation_xyz
1 x,y,z
2 -x,-y,z+1/2
3 x+1/2,-y,z
4 -x+1/2,y,z+1/2

loop_
_atom_site_label
_atom_site_type_symbol
_atom_site_fract_x
_atom_site_fract_y
_atom_site_fract_z
_atom_site_adp_type
_atom_site_U_iso_or_equiv
_atom_site_site_symmetry_multiplicity
_atom_site_occupancy
_atom_site_calc_flag
Sn1 Sn 0.33530(6) 0.4652(2) 0.42149(8) Uani 0.0252(6) 4 1 d
Sn2 Sn 0.00417(6) 0.4874(3) 0.25769(10) Uani 0.0269(6) 4 1 d
Sn3 Sn 0.25271(6) -0.0346(2) 0.25671(9) Uani 0.0260(6) 4 1 d
Sn4 Sn -0.08416(6) 0.0097(3) -0.07838(9) Uani 0.0271(6) 4 1 d
Sn5 Sn 0.17159(6) 0.4618(2) 0.09407(9) Uani 0.0264(6) 4 1 d
Sn6 Sn -0.08003(6) -0.0105(3) 0.09572(9) Uani 0.0287(6) 4 1 d
I1 I 0.09049(5) 0.4602(2) 0.16984(8) Uani 0.0309(6) 4 1 d
I2 I -0.15834(6) 0.0032(2) 0.17997(9) Uani 0.0354(7) 4 1 d
I3 I 0.12606(5) 0.2237(2) 0.01873(9) Uani 0.0346(6) 4 1 d
I4 I -0.05565(6) -0.2413(2) -0.15410(9) Uani 0.0378(7) 4 1 d
I5 I 0.30492(6) 0.2180(2) 0.33534(8) Uani 0.0331(6) 4 1 d
I6 I -0.13017(5) -0.2019(2) 0.00205(9) Uani 0.0347(6) 4 1 d
I7 I 0.29327(6) 0.7104(3) 0.34598(9) Uani 0.0372(7) 4 1 d
I8 I -0.07545(6) 0.5008(3) 0.33409(9) Uani 0.0408(7) 4 1 d
I9 I -0.02867(5) 0.1806(2) 0.19109(9) Uani 0.0338(6) 4 1 d
I10 I 0.21088(5) 0.2061(2) 0.18298(9) Uani 0.0345(6) 4 1 d
I11 I 0.17774(7) 0.0051(3) 0.34227(10) Uani 0.0459(8) 4 1 d
I12 I 0.36077(5) 0.7178(2) 0.51659(8) Uani 0.0320(6) 4 1 d
I13 I -0.10816(6) 0.2700(2) 0.03733(9) Uani 0.0389(7) 4 1 d
I14 I -0.00370(6) -0.0109(3) -0.00394(8) Uani 0.0371(7) 4 1 d
I15 I -0.04481(5) 0.6574(2) 0.16455(8) Uani 0.0311(6) 4 1 d
I16 I 0.21580(6) -0.2962(2) 0.18740(10) Uani 0.0413(7) 4 1 d
I17 I 0.25334(5) 0.4206(2) 0.48843(9) Uani 0.0356(6) 4 1 d
I18 I 0.04000(6) 0.7741(3) 0.31206(9) Uani 0.0408(7) 4 1 d
N1 N -0.1803(7) 0.544(3) 0.1300(8) Uiso 0.044(4) 4 1 d
N2 N -0.0104(9) 0.510(4) -0.0351(10) Uiso 0.066(6) 4 1 d
N3 N -0.0789(10) -0.092(4) 0.2979(10) Uiso 0.071(6) 4 1 d
N4 N 0.2007(7) 0.435(3) 0.3203(11) Uiso 0.059(5) 4 1 d
N5 N 0.0670(7) -0.081(3) 0.1352(9) Uiso 0.046(4) 4 1 d
N6 N 0.2395(13) 0.925(4) 0.5549(12) Uiso 0.097(8) 4 1 d
C1 C -0.1702(8) 0.532(3) 0.1937(7) Uiso 0.044(4) 4 1 d
C2 C -0.1359(8) 0.412(3) 0.2014(11) Uiso 0.044(4) 4 1 d
C3 C 0.0192(9) 0.515(3) 0.0168(11) Uiso 0.066(6) 4 1 d
C4 C 0.0082(12) 0.382(4) 0.0550(12) Uiso 0.066(6) 4 1 d
C5 C -0.0714(11) -0.068(3) 0.3617(10) Uiso 0.071(6) 4 1 d
C6 C -0.0905(13) 0.083(4) 0.3781(13) Uiso 0.071(6) 4 1 d
C7 C 0.1575(7) 0.512(4) 0.3277(10) Uiso 0.059(5) 4 1 d
C8 C 0.1532(9) 0.558(4) 0.3902(11) Uiso 0.059(5) 4 1 d
C9 C 0.1059(6) -0.071(3) 0.1744(10) Uiso 0.046(4) 4 1 d
C10 C 0.0979(9) 0.055(3) 0.2172(11) Uiso 0.046(4) 4 1 d
C11 C 0.2371(12) 0.899(5) 0.4905(13) Uiso 0.097(8) 4 1 d
C12 C 0.2714(13) 0.995(5) 0.4621(16) Uiso 0.097(8) 4 1 d
H1n1 H -0.198022 0.619191 0.124113 Uiso 0.0527 4 1 d
H2n1 H -0.156325 0.558687 0.110693 Uiso 0.0527 4 1 d
H3n1 H -0.192389 0.459477 0.118335 Uiso 0.0527 4 1 d
H1n2 H -0.003842 0.584306 -0.05859 Uiso 0.0788 4 1 d
H2n2 H -0.007311 0.423804 -0.052968 Uiso 0.0788 4 1 d
H3n2 H -0.037282 0.520125 -0.023673 Uiso 0.0788 4 1 d
H1n3 H -0.058241 -0.148294 0.283738 Uiso 0.0856 4 1 d
H2n3 H -0.10388 -0.136209 0.29265 Uiso 0.0856 4 1 d
H3n3 H -0.078935 -0.004033 0.280236 Uiso 0.0856 4 1 d
H1n4 H 0.201502 0.389796 0.286684 Uiso 0.0705 4 1 d
H2n4 H 0.221417 0.50268 0.321991 Uiso 0.0705 4 1 d
H3n4 H 0.204278 0.368604 0.347796 Uiso 0.0705 4 1 d
H1n5 H 0.073003 -0.140236 0.105957 Uiso 0.0554 4 1 d
H2n5 H 0.045096 -0.118131 0.154478 Uiso 0.0554 4 1 d
H3n5 H 0.060408 0.00921 0.122406 Uiso 0.0554 4 1 d
H1n6 H 0.223783 0.857324 0.572714 Uiso 0.1169 4 1 d
H2n6 H 0.266435 0.917533 0.566257 Uiso 0.1169 4 1 d
H3n6 H 0.22974 1.01555 0.56293 Uiso 0.1169 4 1 d
H1c1 H -0.195939 0.503177 0.214467 Uiso 0.0527 4 1 d
H2c1 H -0.159278 0.628109 0.207328 Uiso 0.0527 4 1 d
H1c2 H -0.134806 0.382031 0.241493 Uiso 0.0527 4 1 d
H2c2 H -0.142774 0.325825 0.177701 Uiso 0.0527 4 1 d
H3c2 H -0.108079 0.452561 0.190072 Uiso 0.0527 4 1 d
H1c3 H 0.014575 0.607881 0.037764 Uiso 0.0788 4 1 d
H2c3 H 0.048896 0.506778 0.004098 Uiso 0.0788 4 1 d
H1c4 H 0.009147 0.413369 0.094988 Uiso 0.0788 4 1 d
H2c4 H -0.020441 0.346059 0.045777 Uiso 0.0788 4 1 d
H3c4 H 0.028974 0.30211 0.048771 Uiso 0.0788 4 1 d
H1c5 H -0.085673 -0.147017 0.383177 Uiso 0.0856 4 1 d
H2c5 H -0.040688 -0.067272 0.36941 Uiso 0.0856 4 1 d
H1c6 H -0.093183 0.08936 0.419566 Uiso 0.0856 4 1 d
H2c6 H -0.071843 0.163283 0.364482 Uiso 0.0856 4 1 d
H3c6 H -0.118747 0.093689 0.360608 Uiso 0.0856 4 1 d
H1c7 H 0.1346 0.442837 0.317805 Uiso 0.0705 4 1 d
H2c7 H 0.156428 0.60141 0.303482 Uiso 0.0705 4 1 d
H1c8 H 0.131027 0.634851 0.39377 Uiso 0.0705 4 1 d
H2c8 H 0.145357 0.471305 0.413081 Uiso 0.0705 4 1 d
H3c8 H 0.180435 0.598539 0.403752 Uiso 0.0705 4 1 d
H1c9 H 0.109534 -0.164883 0.194851 Uiso 0.0554 4 1 d
H2c9 H 0.131316 -0.0473 0.151708 Uiso 0.0554 4 1 d
H1c10 H 0.100632 0.016164 0.255993 Uiso 0.0554 4 1 d
H2c10 H 0.118882 0.134672 0.211274 Uiso 0.0554 4 1 d
H3c10 H 0.069121 0.095027 0.211656 Uiso 0.0554 4 1 d
H1c11 H 0.208892 0.928926 0.476546 Uiso 0.1169 4 1 d
H2c11 H 0.242546 0.793598 0.48229 Uiso 0.1169 4 1 d
H1c12 H 0.257756 1.070421 0.438051 Uiso 0.1169 4 1 d
H2c12 H 0.288582 1.044104 0.491425 Uiso 0.1169 4 1 d
H3c12 H 0.28979 0.93158 0.438578 Uiso 0.1169 4 1 d

loop_
_atom_site_aniso_label
_atom_site_aniso_type_symbol
_atom_site_aniso_U_11
_atom_site_aniso_U_22
_atom_site_aniso_U_33
_atom_site_aniso_U_12
_atom_site_aniso_U_13
_atom_site_aniso_U_23
Sn1 Sn 0.0266(9) 0.0235(13) 0.0256(11) -0.0012(8) -0.0005(8) -0.0023(9)
Sn2 Sn 0.0223(9) 0.0226(12) 0.0357(11) 0.0007(7) 0.0003(8) -0.0004(10)
Sn3 Sn 0.0256(9) 0.0197(11) 0.0327(11) -0.0014(8) 0.0003(8) 0.0015(10)
Sn4 Sn 0.0277(9) 0.0247(13) 0.0288(11) 0.0007(8) 0.0013(8) -0.0027(10)
Sn5 Sn 0.0233(9) 0.0281(13) 0.0278(11) 0.0004(8) -0.0003(7) 0.0007(10)
Sn6 Sn 0.0281(9) 0.0229(12) 0.0351(12) 0.0001(8) -0.0006(8) -0.0006(10)
I1 I 0.0255(8) 0.0312(12) 0.0359(12) 0.0004(7) 0.0014(7) -0.0036(9)
I2 I 0.0305(9) 0.0327(12) 0.0430(13) -0.0040(8) 0.0079(8) 0.0019(10)
I3 I 0.0360(9) 0.0277(11) 0.0400(12) -0.0084(8) -0.0003(8) -0.0062(10)
I4 I 0.0439(9) 0.0329(13) 0.0368(11) 0.0056(8) 0.0054(9) -0.0060(10)
I5 I 0.0386(9) 0.0278(12) 0.0328(11) -0.0019(8) 0.0019(8) -0.0007(9)
I6 I 0.0347(9) 0.0326(11) 0.0366(12) -0.0106(8) 0.0043(8) -0.0023(10)
I7 I 0.0377(9) 0.0304(13) 0.0434(13) 0.0041(8) -0.0079(9) 0.0009(11)
I8 I 0.0320(10) 0.0443(14) 0.0462(14) 0.0005(9) 0.0102(8) 0.0060(11)
I9 I 0.0316(8) 0.0267(12) 0.0430(12) -0.0032(7) -0.0063(8) 0.0006(10)
I10 I 0.0313(8) 0.0279(12) 0.0443(12) 0.0011(8) -0.0042(8) 0.0104(10)
I11 I 0.0313(10) 0.0581(16) 0.0484(13) 0.0048(9) 0.0123(9) 0.0106(13)
I12 I 0.0343(8) 0.0257(10) 0.0360(12) -0.0059(7) -0.0026(8) 0.0032(10)
I13 I 0.0457(10) 0.0292(13) 0.0417(12) 0.0073(8) -0.0006(8) 0.0055(10)
I14 I 0.0252(9) 0.0507(14) 0.0354(13) 0.0005(8) -0.0041(7) -0.0072(11)
I15 I 0.0282(8) 0.0260(11) 0.0392(11) 0.0014(7) -0.0047(8) 0.0028(9)
I16 I 0.0430(9) 0.0270(12) 0.0540(14) -0.0040(9) -0.0141(9) -0.0037(11)
I17 I 0.0240(8) 0.0447(13) 0.0380(11) -0.0025(8) 0.0017(8) -0.0008(9)
I18 I 0.0431(10) 0.0352(13) 0.0442(13) -0.0116(9) -0.0003(9) -0.0056(10)

loop_
_atom_type_symbol
_atom_type_scat_dispersion_real
_atom_type_scat_dispersion_imag
_atom_type_scat_source
C 0.0033 0.0016 'International Tables Vol C tables 4.2.6.8 and 6.1.1.1'
H 0.0000 0.0000 'International Tables Vol C tables 4.2.6.8 and 6.1.1.1'
I -0.4742 1.8119 'International Tables Vol C tables 4.2.6.8 and 6.1.1.1'
N 0.0061 0.0033 'International Tables Vol C tables 4.2.6.8 and 6.1.1.1'
Sn -0.6537 1.4246 'International Tables Vol C tables 4.2.6.8 and 6.1.1.1'

loop_
_geom_angle_atom_site_label_1
_geom_angle_atom_site_label_2
_geom_angle_atom_site_label_3
_geom_angle_site_symmetry_1
_geom_angle_site_symmetry_3
_geom_angle
I3 Sn1 I5 4_555 . 95.22(8)
I3 Sn1 I7 4_555 . 171.94(9)
I3 Sn1 I12 4_555 . 84.00(7)
I3 Sn1 I17 4_555 . 82.47(7)
I5 Sn1 I7 . . 90.22(7)
I5 Sn1 I12 . . 175.89(8)
I5 Sn1 I17 . . 89.07(7)
I7 Sn1 I12 . . 90.15(8)
I7 Sn1 I17 . . 91.70(7)
I12 Sn1 I17 . . 86.83(7)
I8 Sn2 I9 . . 93.18(7)
I8 Sn2 I15 . . 89.44(7)
I8 Sn2 I18 . . 91.23(8)
I9 Sn2 I15 . . 85.50(7)
I9 Sn2 I18 . . 175.49(9)
I15 Sn2 I18 . . 93.59(8)
I2 Sn3 I5 3_555 . 80.32(6)
I2 Sn3 I7 3_555 1_545 94.50(7)
I2 Sn3 I10 3_555 . 89.59(7)
I2 Sn3 I11 3_555 . 166.25(9)
I2 Sn3 I16 3_555 . 95.34(8)
I5 Sn3 I7 . 1_545 86.09(7)
I5 Sn3 I10 . . 92.50(7)
I5 Sn3 I11 . . 86.32(7)
I5 Sn3 I16 . . 171.78(8)
I7 Sn3 I10 1_545 . 175.38(9)
I7 Sn3 I11 1_545 . 87.76(8)
I7 Sn3 I16 1_545 . 87.31(7)
I10 Sn3 I11 . . 87.76(7)
I10 Sn3 I16 . . 94.45(8)
I11 Sn3 I16 . . 98.31(8)
I4 Sn4 I6 . . 92.34(8)
I4 Sn4 I14 . . 92.71(8)
I6 Sn4 I14 . . 89.91(8)
I1 Sn5 I3 . . 86.97(7)
I1 Sn5 I10 . . 86.60(7)
I1 Sn5 I12 . 4_554 94.11(7)
I1 Sn5 I16 . 1_565 88.12(7)
I3 Sn5 I10 . . 93.03(8)
I3 Sn5 I12 . 4_554 91.43(7)
I3 Sn5 I16 . 1_565 174.08(9)
I10 Sn5 I12 . 4_554 175.52(9)
I10 Sn5 I16 . 1_565 83.38(7)
I12 Sn5 I16 4_554 1_565 92.21(8)
I2 Sn6 I6 . . 93.98(7)
I2 Sn6 I9 . . 86.16(7)
I2 Sn6 I13 . . 91.44(8)
I2 Sn6 I14 . . 174.09(9)
I6 Sn6 I9 . . 179.42(9)
I6 Sn6 I13 . . 89.52(8)
I6 Sn6 I14 . . 82.54(7)
I9 Sn6 I13 . . 91.04(8)
I9 Sn6 I14 . . 97.37(7)
I13 Sn6 I14 . . 83.78(8)
Sn3 I2 Sn6 3_455 . 173.47(9)
Sn3 I2 N3 3_455 . 99.9(4)
Sn6 I2 N3 . . 86.5(4)
Sn1 I3 Sn5 4_554 . 77.27(7)
Sn4 I4 N2 . 1_545 96.5(5)
Sn1 I5 Sn3 . . 168.00(8)
Sn1 I5 N3 . 3_555 93.8(4)
Sn1 I5 N4 . . 87.6(4)
Sn3 I5 N3 . 3_555 97.7(4)
Sn3 I5 N4 . . 82.9(4)
N3 I5 N4 3_555 . 157.3(6)
Sn4 I6 Sn6 . . 81.90(7)
Sn1 I7 Sn3 . 1_565 175.71(9)
Sn1 I7 N4 . . 87.5(4)
Sn3 I7 N4 1_565 . 93.1(4)
Sn2 I8 N3 . 1_565 86.0(4)
Sn2 I9 Sn6 . . 156.02(9)
Sn2 I9 N3 . . 110.2(4)
Sn6 I9 N3 . . 84.9(4)
Sn3 I10 Sn5 . . 175.06(9)
Sn3 I10 N4 . . 86.5(4)
Sn5 I10 N4 . . 97.3(4)
Sn1 I12 Sn5 . 4_555 78.92(7)
Sn4 I14 Sn6 . . 79.10(6)
Sn3 I16 Sn5 . 1_545 170.09(9)
C1 N1 H1n1 . . 109.47
C1 N1 H2n1 . . 109.47
C1 N1 H3n1 . . 109.47
H1n1 N1 H2n1 . . 109.47
H1n1 N1 H3n1 . . 109.47
H2n1 N1 H3n1 . . 109.47
I4 N2 C3 1_565 . 142(2)
I4 N2 H1n2 1_565 . 36.88
I4 N2 H2n2 1_565 . 101.7
I4 N2 H3n2 1_565 . 79.14
C3 N2 H1n2 . . 109.47
C3 N2 H2n2 . . 109.47
C3 N2 H3n2 . . 109.47
H1n2 N2 H2n2 . . 109.47
H1n2 N2 H3n2 . . 109.47
H2n2 N2 H3n2 . . 109.47
I2 N3 I5 . 3_455 67.7(5)
I2 N3 I8 . 1_545 113.6(8)
I2 N3 I9 . . 69.7(5)
I2 N3 C5 . . 141(2)
I2 N3 H1n3 . . 109.4
I2 N3 H2n3 . . 54.92
I2 N3 H3n3 . . 57.61
I5 N3 I8 3_455 1_545 72.2(6)
I5 N3 I9 3_455 . 135.5(8)
I5 N3 C5 3_455 . 87.9(17)
I5 N3 H1n3 3_455 . 126.63
I5 N3 H2n3 3_455 . 23.07
I5 N3 H3n3 3_455 . 111.09
I8 N3 I9 1_545 . 139.1(8)
I8 N3 C5 1_545 . 84.8(16)
I8 N3 H1n3 1_545 . 60.38
I8 N3 H2n3 1_545 . 67.53
I8 N3 H3n3 1_545 . 165.21
I9 N3 C5 . . 119.2(19)
I9 N3 H1n3 . . 79.69
I9 N3 H2n3 . . 123.95
I9 N3 H3n3 . . 29.89
C5 N3 H1n3 . . 109.47
C5 N3 H2n3 . . 109.47
C5 N3 H3n3 . . 109.47
H1n3 N3 H2n3 . . 109.47
H1n3 N3 H3n3 . . 109.47
H2n3 N3 H3n3 . . 109.47
I5 N4 I7 . . 70.7(4)
I5 N4 I10 . . 74.5(5)
I5 N4 C7 . . 167.6(16)
I5 N4 H1n4 . . 79.86
I5 N4 H2n4 . . 73.63
I5 N4 H3n4 . . 58.74
I7 N4 I10 . . 114.3(6)
I7 N4 C7 . . 111.0(18)
I7 N4 H1n4 . . 114.34
I7 N4 H2n4 . . 6.88
I7 N4 H3n4 . . 102.85
I10 N4 C7 . . 114.3(15)
I10 N4 H1n4 . . 6.06
I10 N4 H2n4 . . 110.05
I10 N4 H3n4 . . 103.9
C7 N4 H1n4 . . 109.47
C7 N4 H2n4 . . 109.47
C7 N4 H3n4 . . 109.47
H1n4 N4 H2n4 . . 109.47
H1n4 N4 H3n4 . . 109.47
H2n4 N4 H3n4 . . 109.47
C9 N5 H1n5 . . 109.47
C9 N5 H2n5 . . 109.47
C9 N5 H3n5 . . 109.47
H1n5 N5 H2n5 . . 109.47
H1n5 N5 H3n5 . . 109.47
H2n5 N5 H3n5 . . 109.47
C11 N6 H1n6 . . 109.47
C11 N6 H2n6 . . 109.47
C11 N6 H3n6 . . 109.47
H1n6 N6 H2n6 . . 109.47
H1n6 N6 H3n6 . . 109.47
H2n6 N6 H3n6 . . 109.47
N1 C1 C2 . . 108.0(19)
N1 C1 H1c1 . . 109.47
N1 C1 H2c1 . . 109.47
C2 C1 H1c1 . . 109.47
C2 C1 H2c1 . . 109.47
H1c1 C1 H2c1 . . 110.9
C1 C2 H1c2 . . 109.47
C1 C2 H2c2 . . 109.47
C1 C2 H3c2 . . 109.47
H1c2 C2 H2c2 . . 109.47
H1c2 C2 H3c2 . . 109.47
H2c2 C2 H3c2 . . 109.47
N2 C3 C4 . . 108(2)
N2 C3 H1c3 . . 109.47
N2 C3 H2c3 . . 109.47
C4 C3 H1c3 . . 109.47
C4 C3 H2c3 . . 109.47
H1c3 C3 H2c3 . . 110.9
C3 C4 H1c4 . . 109.47
C3 C4 H2c4 . . 109.47
C3 C4 H3c4 . . 109.47
H1c4 C4 H2c4 . . 109.47
H1c4 C4 H3c4 . . 109.47
H2c4 C4 H3c4 . . 109.47
N3 C5 C6 . . 108(2)
N3 C5 H1c5 . . 109.47
N3 C5 H2c5 . . 109.47
C6 C5 H1c5 . . 109.47
C6 C5 H2c5 . . 109.47
H1c5 C5 H2c5 . . 110.9
C5 C6 H1c6 . . 109.47
C5 C6 H2c6 . . 109.47
C5 C6 H3c6 . . 109.47
H1c6 C6 H2c6 . . 109.47
H1c6 C6 H3c6 . . 109.47
H2c6 C6 H3c6 . . 109.47
N4 C7 C8 . . 108(2)
N4 C7 H1c7 . . 109.47
N4 C7 H2c7 . . 109.47
C8 C7 H1c7 . . 109.47
C8 C7 H2c7 . . 109.47
H1c7 C7 H2c7 . . 110.9
C7 C8 H1c8 . . 109.47
C7 C8 H2c8 . . 109.47
C7 C8 H3c8 . . 109.47
H1c8 C8 H2c8 . . 109.47
H1c8 C8 H3c8 . . 109.47
H2c8 C8 H3c8 . . 109.47
N5 C9 C10 . . 108.0(19)
N5 C9 H1c9 . . 109.47
N5 C9 H2c9 . . 109.47
C10 C9 H1c9 . . 109.47
C10 C9 H2c9 . . 109.47
H1c9 C9 H2c9 . . 110.9
C9 C10 H1c10 . . 109.47
C9 C10 H2c10 . . 109.47
C9 C10 H3c10 . . 109.47
H1c10 C10 H2c10 . . 109.47
H1c10 C10 H3c10 . . 109.47
H2c10 C10 H3c10 . . 109.47
N6 C11 C12 . . 108(3)
N6 C11 H1c11 . . 109.47
N6 C11 H2c11 . . 109.47
C12 C11 H1c11 . . 109.47
C12 C11 H2c11 . . 109.47
H1c11 C11 H2c11 . . 110.9
C11 C12 H1c12 . . 109.47
C11 C12 H2c12 . . 109.47
C11 C12 H3c12 . . 109.47
H1c12 C12 H2c12 . . 109.47
H1c12 C12 H3c12 . . 109.47
H2c12 C12 H3c12 . . 109.47

loop_
_geom_bond_atom_site_label_1
_geom_bond_atom_site_label_2
_geom_bond_site_symmetry_2
_geom_bond_distance
Sn1 I3 4_555 3.305(3)
Sn1 I5 . 3.086(3)
Sn1 I7 . 3.054(3)
Sn1 I12 . 3.214(3)
Sn1 I17 . 2.977(3)
Sn2 I8 . 3.014(3)
Sn2 I9 . 3.262(3)
Sn2 I15 . 3.014(3)
Sn2 I18 . 3.021(3)
Sn3 I2 3_555 3.265(3)
Sn3 I5 . 3.282(3)
Sn3 I7 1_545 3.285(3)
Sn3 I10 . 3.001(3)
Sn3 I11 . 3.049(3)
Sn3 I16 . 3.019(3)
Sn4 I4 . 2.944(3)
Sn4 I6 . 2.980(3)
Sn4 I14 . 3.012(3)
Sn5 I1 . 3.040(3)
Sn5 I3 . 3.056(3)
Sn5 I10 . 3.270(3)
Sn5 I12 4_554 3.038(3)
Sn5 I16 1_565 3.314(3)
Sn6 I2 . 3.091(3)
Sn6 I6 . 3.138(3)
Sn6 I9 . 3.182(3)
Sn6 I13 . 2.938(3)
Sn6 I14 . 3.279(3)
I2 N3 . 3.74(3)
I4 N2 1_545 3.77(3)
I5 N3 3_555 3.84(3)
I5 N4 . 3.74(2)
I7 N4 . 3.78(3)
I8 N3 1_565 3.68(3)
I9 N3 . 3.76(3)
I10 N4 . 3.76(3)
N1 C1 . 1.50(3)
N1 H1n1 . 0.87
N1 H2n1 . 0.87
N1 H3n1 . 0.87
N2 C3 . 1.50(4)
N2 H1n2 . 0.87
N2 H2n2 . 0.87
N2 H3n2 . 0.87
N3 C5 . 1.50(3)
N3 H1n3 . 0.87
N3 H2n3 . 0.87
N3 H3n3 . 0.87
N4 C7 . 1.50(3)
N4 H1n4 . 0.87
N4 H2n4 . 0.87
N4 H3n4 . 0.87
N5 C9 . 1.50(3)
N5 H1n5 . 0.87
N5 H2n5 . 0.87
N5 H3n5 . 0.87
N6 C11 . 1.50(4)
N6 H1n6 . 0.87
N6 H2n6 . 0.87
N6 H3n6 . 0.87
C1 C2 . 1.50(4)
C1 H1c1 . 0.96
C1 H2c1 . 0.96
C2 H1c2 . 0.96
C2 H2c2 . 0.96
C2 H3c2 . 0.96
C3 C4 . 1.50(4)
C3 H1c3 . 0.96
C3 H2c3 . 0.96
C4 H1c4 . 0.96
C4 H2c4 . 0.96
C4 H3c4 . 0.96
C5 C6 . 1.50(5)
C5 H1c5 . 0.96
C5 H2c5 . 0.96
C6 H1c6 . 0.96
C6 H2c6 . 0.96
C6 H3c6 . 0.96
C7 C8 . 1.50(4)
C7 H1c7 . 0.96
C7 H2c7 . 0.96
C8 H1c8 . 0.96
C8 H2c8 . 0.96
C8 H3c8 . 0.96
C9 C10 . 1.50(4)
C9 H1c9 . 0.96
C9 H2c9 . 0.96
C10 H1c10 . 0.96
C10 H2c10 . 0.96
C10 H3c10 . 0.96
C11 C12 . 1.50(6)
C11 H1c11 . 0.96
C11 H2c11 . 0.96
C12 H1c12 . 0.96
C12 H2c12 . 0.96
C12 H3c12 . 0.96

loop_
_twin_individual_id
_twin_individual_mass_fraction_refined
_twin_individual_twin_matrix_11
_twin_individual_twin_matrix_12
_twin_individual_twin_matrix_13
_twin_individual_twin_matrix_21
_twin_individual_twin_matrix_22
_twin_individual_twin_matrix_23
_twin_individual_twin_matrix_31
_twin_individual_twin_matrix_32
_twin_individual_twin_matrix_33
1 0.8233(14) 1 0 0 0 1 0 0 0 1
2 0.1767(14) -0.5 0.25 0 3 0.5 0 0 0 -1

loop_
_restr_distance_atom_site_label_1
_restr_distance_atom_site_label_2
_restr_distance_target
_restr_distance_target_weight_param
N1 C1 1.5 0.001
C1 C2 1.5 0.001
N2 C3 1.5 0.001
C3 C4 1.5 0.001
N3 C5 1.5 0.001
C5 C6 1.5 0.001
N4 C7 1.5 0.001
C7 C8 1.5 0.001
N5 C9 1.5 0.001
C9 C10 1.5 0.001
N6 C11 1.5 0.001
C11 C12 1.5 0.001

loop_
_restr_angle_atom_site_label_1
_restr_angle_atom_site_label_2
_restr_angle_atom_site_label_3
_restr_angle_target
_restr_angle_target_weight_param
N1 C1 C2 108 0.01
N2 C3 C4 108 0.01
N3 C5 C6 108 0.01
N4 C7 C8 108 0.01
N5 C9 C10 108 0.01
N6 C11 C12 108 0.01
